data_4000314
_journal_name_full 'Chemistry of Materials'
_journal_paper_doi 10.1021/cm020902u
_journal_year 2003
_chemical_formula_sum 'C48 H48 Co Li2 N4 O4'
_chemical_formula_weight 817.71
_space_group_IT_number 14
_symmetry_cell_setting monoclinic
_symmetry_space_group_name_Hall '-P 2ybc'
_symmetry_space_group_name_H-M 'P 1 21/c 1'
_atom_sites_solution_hydrogens geom
_atom_sites_solution_primary direct
_atom_sites_solution_secondary difmap
_cell_angle_alpha 90.00
_cell_angle_beta 93.043(4)
_cell_angle_gamma 90.00
_cell_formula_units_Z 4
_cell_length_a 18.372(6)
_cell_length_b 10.291(3)
_cell_length_c 23.219(7)
_cell_measurement_temperature 168(2)
_cell_volume 4384(2)
_diffrn_ambient_temperature 168(2)
_diffrn_measurement_device_type 'CCD area detector'
_diffrn_measurement_method 'phi and omega scans'
_diffrn_radiation_monochromator graphite
_diffrn_radiation_source 'fine-focus sealed tube'
_diffrn_radiation_type MoK\a
_diffrn_radiation_wavelength 0.71073
_diffrn_reflns_av_R_equivalents 0.1592
_diffrn_reflns_av_sigmaI/netI 0.2156
_diffrn_reflns_limit_h_max 20
_diffrn_reflns_limit_h_min -20
_diffrn_reflns_limit_k_max 11
_diffrn_reflns_limit_k_min -11
_diffrn_reflns_limit_l_max 25
_diffrn_reflns_limit_l_min -25
_diffrn_reflns_number 22987
_diffrn_reflns_theta_max 23.28
_diffrn_reflns_theta_min 1.76
_exptl_absorpt_coefficient_mu 0.438
_exptl_absorpt_correction_T_max ?
_exptl_absorpt_correction_T_min ?
_exptl_absorpt_correction_type SADABS
_exptl_absorpt_process_details ?
_exptl_crystal_colour purple
_exptl_crystal_density_diffrn 1.239
_exptl_crystal_density_meas ?
_exptl_crystal_density_method 'not measured'
_exptl_crystal_description rhombohedra
_exptl_crystal_F_000 1716
_exptl_crystal_size_max .14
_exptl_crystal_size_mid ?
_exptl_crystal_size_min .19
_refine_ls_extinction_coef ?
_refine_ls_extinction_method none
_refine_ls_goodness_of_fit_ref 0.830
_refine_ls_hydrogen_treatment mixed
_refine_ls_matrix_type full
_refine_ls_number_parameters 511
_refine_ls_number_reflns 6306
_refine_ls_number_restraints 70
_refine_ls_restrained_S_all 0.849
_refine_ls_R_factor_all 0.1817
_refine_ls_R_factor_gt 0.0654
_refine_ls_shift/su_max 0.084
_refine_ls_shift/su_mean 0.002
_refine_ls_structure_factor_coef Fsqd
_refine_ls_weighting_details 'calc w=1/[\s^2^(Fo^2^)+(0.0524P)^2^+0.0000P] where P=(Fo^2^+2Fc^2^)/3'
_refine_ls_weighting_scheme calc
_refine_ls_wR_factor_gt 0.1141
_refine_ls_wR_factor_ref 0.1437
_reflns_number_gt 2585
_reflns_number_total 6306
_reflns_threshold_expression >2sigma(I)
_cod_depositor_comments
;
The following automatic conversions were performed:
'_symmetry_cell_setting' value 'Monoclinic' changed to 'monoclinic'
according to '/home/saulius/struct/CIF-dictionaries/cif_core.dic'
dictionary named 'cif_core.dic' version 2.4.1 from 2010-06-29.

Automatic conversion script
Id: cif_fix_enum 1527 2010-12-29 10:47:43Z saulius 
;
_cod_original_sg_symbol_H-M P2(1)/c
_cod_database_code 4000314

loop_
_symmetry_equiv_pos_as_xyz
'x, y, z'
'-x, y+1/2, -z+1/2'
'-x, -y, -z'
'x, -y-1/2, z-1/2'

loop_
_atom_site_label
_atom_site_type_symbol
_atom_site_fract_x
_atom_site_fract_y
_atom_site_fract_z
_atom_site_U_iso_or_equiv
_atom_site_adp_type
_atom_site_occupancy
_atom_site_symmetry_multiplicity
_atom_site_calc_flag
_atom_site_refinement_flags
_atom_site_disorder_assembly
_atom_site_disorder_group
Li1 Li 0.7515(6) 0.3097(10) 0.6882(4) 0.041(3) Uani 1 1 d . . .
Li2 Li 0.7386(6) 0.5343(10) 0.4713(5) 0.046(3) Uani 1 1 d . . .
Co1 Co 0.74564(5) 0.42373(8) 0.58138(4) 0.0362(3) Uani 1 1 d . . .
N1 N 0.7917(3) 0.3991(5) 0.7653(3) 0.0575(17) Uani 1 1 d D . .
N2 N 0.7176(3) 0.1191(5) 0.7041(2) 0.0387(15) Uani 1 1 d D . .
N3 N 0.8206(3) 0.5329(5) 0.4135(3) 0.0439(15) Uani 1 1 d D . .
N4 N 0.6489(3) 0.6299(5) 0.4322(2) 0.0449(16) Uani 1 1 d D . .
O1 O 0.8116(2) 0.3034(4) 0.62380(17) 0.0366(11) Uani 1 1 d . . .
O2 O 0.6884(2) 0.4375(4) 0.64953(16) 0.0358(11) Uani 1 1 d . . .
O3 O 0.7846(2) 0.5799(4) 0.54557(17) 0.0392(11) Uani 1 1 d . . .
O4 O 0.7002(2) 0.3776(4) 0.50689(18) 0.0413(12) Uani 1 1 d . . .
C1 C 0.8722(4) 0.2577(6) 0.6003(3) 0.0345(18) Uani 1 1 d . . .
C2 C 0.9295(4) 0.2112(6) 0.6357(3) 0.0398(18) Uani 1 1 d . . .
C3 C 0.9903(4) 0.1651(6) 0.6096(4) 0.053(2) Uani 1 1 d . . .
H3 H 1.0297 0.1327 0.6336 0.064 Uiso 1 1 calc R . .
C4 C 0.9968(4) 0.1637(7) 0.5510(4) 0.056(2) Uani 1 1 d . . .
H4 H 1.0402 0.1332 0.5352 0.068 Uiso 1 1 calc R . .
C5 C 0.9394(5) 0.2069(7) 0.5154(3) 0.057(2) Uani 1 1 d . . .
H5 H 0.9420 0.2051 0.4746 0.069 Uiso 1 1 calc R . .
C6 C 0.8776(4) 0.2530(6) 0.5405(3) 0.0436(19) Uani 1 1 d . . .
H6 H 0.8377 0.2824 0.5163 0.052 Uiso 1 1 calc R . .
C7 C 0.9259(3) 0.2163(6) 0.7002(3) 0.055(2) Uani 1 1 d . . .
H7A H 0.9719 0.1843 0.7183 0.083 Uiso 1 1 calc R . .
H7B H 0.8856 0.1617 0.7120 0.083 Uiso 1 1 calc R . .
H7C H 0.9179 0.3062 0.7122 0.083 Uiso 1 1 calc R . .
C8 C 0.6330(4) 0.5220(6) 0.6521(3) 0.0374(18) Uani 1 1 d . . .
C9 C 0.5859(4) 0.5210(6) 0.6972(3) 0.0432(19) Uani 1 1 d . . .
C10 C 0.5287(4) 0.6107(7) 0.6973(3) 0.049(2) Uani 1 1 d . . .
H10 H 0.4970 0.6098 0.7283 0.059 Uiso 1 1 calc R . .
C11 C 0.5169(4) 0.7002(7) 0.6537(3) 0.054(2) Uani 1 1 d . . .
H11 H 0.4776 0.7599 0.6548 0.065 Uiso 1 1 calc R . .
C12 C 0.5626(4) 0.7025(6) 0.6082(3) 0.052(2) Uani 1 1 d . . .
H12 H 0.5545 0.7631 0.5777 0.063 Uiso 1 1 calc R . .
C13 C 0.6202(3) 0.6163(6) 0.6075(3) 0.0387(18) Uani 1 1 d . . .
H13 H 0.6520 0.6197 0.5766 0.046 Uiso 1 1 calc R . .
C14 C 0.5937(3) 0.4230(6) 0.7437(3) 0.055(2) Uani 1 1 d . . .
H14A H 0.5906 0.3357 0.7269 0.082 Uiso 1 1 calc R . .
H14B H 0.5546 0.4344 0.7704 0.082 Uiso 1 1 calc R . .
H14C H 0.6410 0.4339 0.7647 0.082 Uiso 1 1 calc R . .
C15 C 0.8280(4) 0.6636(6) 0.5756(3) 0.0363(18) Uani 1 1 d . . .
C16 C 0.8343(4) 0.7923(6) 0.5559(3) 0.045(2) Uani 1 1 d . . .
C17 C 0.8807(4) 0.8753(7) 0.5865(4) 0.052(2) Uani 1 1 d . . .
H17 H 0.8856 0.9613 0.5724 0.062 Uiso 1 1 calc R . .
C18 C 0.9203(4) 0.8415(7) 0.6362(4) 0.065(2) Uani 1 1 d . . .
H18 H 0.9519 0.9017 0.6560 0.078 Uiso 1 1 calc R . .
C19 C 0.9119(4) 0.7131(7) 0.6564(4) 0.069(3) Uani 1 1 d . . .
H19 H 0.9371 0.6861 0.6912 0.083 Uiso 1 1 calc R . .
C20 C 0.8672(4) 0.6270(7) 0.6258(3) 0.053(2) Uani 1 1 d . . .
H20 H 0.8631 0.5404 0.6394 0.064 Uiso 1 1 calc R . .
C21 C 0.7893(4) 0.8370(6) 0.5035(3) 0.062(2) Uani 1 1 d . . .
H21A H 0.7957 0.9308 0.4984 0.093 Uiso 1 1 calc R . .
H21B H 0.7377 0.8181 0.5087 0.093 Uiso 1 1 calc R . .
H21C H 0.8051 0.7913 0.4693 0.093 Uiso 1 1 calc R . .
C22 C 0.6675(3) 0.2595(6) 0.4985(3) 0.0355(18) Uani 1 1 d . . .
C23 C 0.6549(4) 0.2107(7) 0.4445(3) 0.0441(19) Uani 1 1 d . . .
C24 C 0.6202(4) 0.0896(7) 0.4372(3) 0.0502(19) Uani 1 1 d . . .
H24 H 0.6108 0.0554 0.3996 0.060 Uiso 1 1 calc R . .
C25 C 0.5995(4) 0.0201(7) 0.4848(4) 0.057(2) Uani 1 1 d . . .
H25 H 0.5762 -0.0618 0.4795 0.069 Uiso 1 1 calc R . .
C26 C 0.6124(4) 0.0681(7) 0.5391(3) 0.055(2) Uani 1 1 d . . .
H26 H 0.5987 0.0201 0.5717 0.066 Uiso 1 1 calc R . .
C27 C 0.6459(4) 0.1881(7) 0.5459(3) 0.052(2) Uani 1 1 d . . .
H27 H 0.6544 0.2226 0.5836 0.062 Uiso 1 1 calc R . .
C28 C 0.6764(4) 0.2848(6) 0.3915(3) 0.061(2) Uani 1 1 d . . .
H28A H 0.6469 0.3640 0.3873 0.091 Uiso 1 1 calc R . .
H28B H 0.6680 0.2302 0.3572 0.091 Uiso 1 1 calc R . .
H28C H 0.7281 0.3082 0.3958 0.091 Uiso 1 1 calc R . .
C29 C 0.8181(5) 0.3419(9) 0.8141(4) 0.098(3) Uiso 1 1 d D . .
H29 H 0.8239 0.2504 0.8167 0.117 Uiso 1 1 calc R . .
C30 C 0.8375(5) 0.4261(9) 0.8631(4) 0.114(3) Uiso 1 1 d D . .
H30 H 0.8554 0.3943 0.8995 0.137 Uiso 1 1 calc R . .
C31 C 0.8277(4) 0.5505(9) 0.8518(4) 0.095(3) Uiso 1 1 d D . .
H31 H 0.8389 0.6047 0.8842 0.113 Uiso 1 1 calc R . .
C32 C 0.8062(5) 0.6150(11) 0.8062(4) 0.134(4) Uiso 1 1 d D . .
H32 H 0.8038 0.7069 0.8028 0.160 Uiso 1 1 calc R . .
C33 C 0.7873(4) 0.5271(8) 0.7634(4) 0.085(3) Uiso 1 1 d D . .
H33 H 0.7687 0.5631 0.7279 0.102 Uiso 1 1 calc R . .
C34 C 0.7437(4) 0.0269(6) 0.6709(3) 0.044(2) Uani 1 1 d D . .
H34 H 0.7772 0.0513 0.6431 0.053 Uiso 1 1 calc R . .
C35 C 0.7247(4) -0.1025(6) 0.6747(3) 0.050(2) Uani 1 1 d D . .
H35 H 0.7456 -0.1657 0.6508 0.060 Uiso 1 1 calc R . .
C36 C 0.6749(4) -0.1377(6) 0.7138(3) 0.051(2) Uani 1 1 d D . .
H36 H 0.6599 -0.2256 0.7167 0.061 Uiso 1 1 calc R . .
C37 C 0.6472(4) -0.0447(6) 0.7486(3) 0.0451(19) Uani 1 1 d D . .
H37 H 0.6135 -0.0669 0.7766 0.054 Uiso 1 1 calc R . .
C38 C 0.6696(4) 0.0824(7) 0.7418(3) 0.0486(19) Uani 1 1 d D . .
H38 H 0.6495 0.1473 0.7654 0.058 Uiso 1 1 calc R . .
C39 C 0.8891(4) 0.5235(6) 0.4353(3) 0.051(2) Uani 1 1 d D . .
H39 H 0.8968 0.5195 0.4761 0.061 Uiso 1 1 calc R . .
C40 C 0.9485(4) 0.5191(7) 0.4028(4) 0.066(2) Uani 1 1 d D . .
H40 H 0.9959 0.5126 0.4210 0.079 Uiso 1 1 calc R . .
C41 C 0.9400(5) 0.5243(7) 0.3437(4) 0.065(2) Uani 1 1 d D . .
H41 H 0.9805 0.5201 0.3201 0.078 Uiso 1 1 calc R . .
C42 C 0.8706(5) 0.5356(6) 0.3207(3) 0.056(2) Uani 1 1 d D . .
H42 H 0.8616 0.5410 0.2801 0.067 Uiso 1 1 calc R . .
C43 C 0.8140(4) 0.5391(6) 0.3565(3) 0.052(2) Uani 1 1 d D . .
H43 H 0.7662 0.5465 0.3392 0.063 Uiso 1 1 calc R . .
C44 C 0.6504(4) 0.7230(6) 0.3924(3) 0.054(2) Uani 1 1 d D . .
H44 H 0.6967 0.7554 0.3831 0.065 Uiso 1 1 calc R . .
C45 C 0.5897(5) 0.7761(7) 0.3637(3) 0.055(2) Uani 1 1 d D . .
H45 H 0.5945 0.8392 0.3342 0.066 Uiso 1 1 calc R . .
C46 C 0.5224(5) 0.7351(7) 0.3789(3) 0.066(2) Uani 1 1 d D . .
H46 H 0.4791 0.7713 0.3613 0.079 Uiso 1 1 calc R . .
C47 C 0.5190(4) 0.6394(7) 0.4208(3) 0.063(2) Uani 1 1 d D . .
H47 H 0.4733 0.6085 0.4324 0.076 Uiso 1 1 calc R . .
C48 C 0.5826(4) 0.5903(7) 0.4450(3) 0.054(2) Uani 1 1 d D . .
H48 H 0.5794 0.5233 0.4729 0.065 Uiso 1 1 calc R . .

loop_
_atom_site_aniso_label
_atom_site_aniso_U_11
_atom_site_aniso_U_22
_atom_site_aniso_U_33
_atom_site_aniso_U_23
_atom_site_aniso_U_13
_atom_site_aniso_U_12
Li1 0.062(9) 0.029(6) 0.033(7) -0.002(5) -0.003(6) -0.009(6)
Li2 0.042(8) 0.047(8) 0.050(8) 0.009(6) 0.010(6) -0.005(6)
Co1 0.0439(6) 0.0252(5) 0.0397(6) 0.0019(5) 0.0048(4) 0.0006(5)
N1 0.058(4) 0.043(4) 0.072(5) -0.003(3) 0.013(3) -0.002(3)
N2 0.054(4) 0.028(3) 0.035(4) -0.007(3) 0.008(3) 0.001(3)
N3 0.039(4) 0.040(4) 0.053(5) 0.003(3) 0.005(3) -0.003(3)
N4 0.051(5) 0.034(4) 0.050(4) 0.012(3) 0.004(3) 0.002(3)
O1 0.035(3) 0.030(3) 0.045(3) 0.006(2) 0.005(2) 0.005(2)
O2 0.039(3) 0.022(2) 0.047(3) 0.006(2) 0.004(2) 0.008(2)
O3 0.046(3) 0.028(2) 0.044(3) 0.004(3) 0.001(2) -0.003(2)
O4 0.047(3) 0.027(3) 0.050(3) 0.006(2) 0.006(2) -0.002(2)
C1 0.033(5) 0.021(4) 0.049(5) 0.003(4) 0.005(4) -0.007(3)
C2 0.035(5) 0.032(4) 0.052(5) 0.002(4) 0.001(4) -0.002(4)
C3 0.036(5) 0.051(5) 0.071(6) -0.002(5) -0.005(5) 0.006(4)
C4 0.046(6) 0.045(5) 0.079(7) -0.011(5) 0.019(5) 0.003(4)
C5 0.061(6) 0.048(5) 0.064(6) -0.009(4) 0.016(5) 0.000(5)
C6 0.044(5) 0.032(4) 0.055(6) 0.000(4) 0.003(4) 0.002(4)
C7 0.048(5) 0.066(5) 0.050(6) 0.017(4) -0.013(4) 0.004(4)
C8 0.037(5) 0.035(4) 0.040(5) -0.009(4) 0.003(4) -0.010(4)
C9 0.050(5) 0.028(4) 0.051(5) 0.002(4) 0.000(4) -0.008(4)
C10 0.047(5) 0.039(5) 0.061(6) -0.002(4) 0.007(4) -0.001(4)
C11 0.043(5) 0.040(5) 0.080(6) -0.009(5) 0.017(5) 0.007(4)
C12 0.066(6) 0.034(5) 0.058(5) 0.004(4) 0.014(5) 0.010(4)
C13 0.037(5) 0.031(4) 0.048(5) -0.009(4) 0.003(4) 0.005(3)
C14 0.058(5) 0.050(5) 0.056(5) 0.004(5) 0.006(4) -0.008(4)
C15 0.038(5) 0.035(5) 0.037(5) -0.010(4) 0.013(4) -0.004(4)
C16 0.058(5) 0.026(5) 0.053(6) -0.009(4) 0.014(4) -0.007(4)
C17 0.055(6) 0.034(5) 0.068(6) -0.001(5) 0.017(5) -0.002(4)
C18 0.057(6) 0.042(6) 0.096(7) -0.022(5) -0.007(5) -0.007(4)
C19 0.070(6) 0.043(5) 0.091(7) -0.013(5) -0.029(5) 0.007(5)
C20 0.063(6) 0.037(5) 0.058(6) 0.001(4) -0.017(5) 0.001(4)
C21 0.099(7) 0.034(5) 0.053(6) 0.007(4) 0.006(5) -0.007(4)
C22 0.035(5) 0.027(4) 0.046(5) 0.000(4) 0.005(4) 0.006(3)
C23 0.039(5) 0.038(5) 0.056(6) -0.003(4) 0.006(4) -0.004(4)
C24 0.068(5) 0.052(5) 0.030(5) -0.003(4) -0.004(4) -0.001(5)
C25 0.072(6) 0.040(5) 0.059(6) -0.001(5) -0.008(5) -0.009(4)
C26 0.072(6) 0.047(5) 0.046(5) 0.015(5) 0.010(4) -0.013(5)
C27 0.066(6) 0.047(5) 0.044(5) 0.000(4) 0.008(4) -0.013(4)
C28 0.086(6) 0.045(5) 0.053(5) 0.002(4) 0.013(5) -0.009(4)
C34 0.052(5) 0.036(5) 0.044(5) -0.003(4) 0.007(4) -0.012(4)
C35 0.056(5) 0.028(5) 0.068(6) -0.007(4) 0.023(4) -0.006(4)
C36 0.056(6) 0.028(4) 0.068(6) -0.001(4) -0.003(5) -0.011(4)
C37 0.060(5) 0.039(5) 0.037(5) 0.007(4) 0.008(4) 0.004(4)
C38 0.068(5) 0.033(5) 0.045(5) 0.001(4) 0.015(4) 0.008(4)
C39 0.054(6) 0.047(5) 0.053(5) 0.002(4) 0.008(5) -0.007(4)
C40 0.047(6) 0.084(6) 0.067(7) -0.010(5) 0.003(5) -0.004(4)
C41 0.050(6) 0.065(6) 0.083(7) -0.007(5) 0.030(5) -0.010(5)
C42 0.074(6) 0.041(5) 0.054(6) -0.003(4) 0.026(6) -0.003(4)
C43 0.063(6) 0.047(5) 0.047(6) 0.011(4) 0.002(5) 0.002(4)
C44 0.068(6) 0.038(5) 0.056(6) 0.004(4) 0.014(5) 0.001(4)
C45 0.077(7) 0.037(5) 0.050(5) 0.006(4) -0.002(5) 0.015(5)
C46 0.066(7) 0.056(6) 0.073(7) -0.012(5) -0.019(5) 0.020(5)
C47 0.049(6) 0.055(5) 0.086(7) 0.003(5) 0.000(5) -0.001(4)
C48 0.045(5) 0.050(5) 0.067(6) 0.009(4) 0.005(5) 0.005(5)
